data_1551377
loop_
_publ_author_name
'Max J. Kory'
'Michael Worle'
'Thomas Weber'
'Payam Payamyar'
'Stan W. van de Poll'
'Julia Dshemuchadse'
'Nils Trapp'
'Dieter Schluter'

_publ_section_title
;
 Gram-scale synthesis of two-dimensional polymer crystals and their
 structure analysis by X-ray diffraction
;
_journal_name_full 'Nature Chemistry'
_journal_page_first 779
_journal_page_last 784
_journal_paper_doi 10.1038/nchem.2007
_journal_volume 6
_journal_year 2014
_chemical_absolute_configuration unk
_chemical_formula_sum 'C168 H88 N26 O18'
_chemical_formula_weight 2758.64
_space_group_IT_number 146
_space_group_name_Hall 'R 3'
_space_group_name_H-M_alt 'R 3 :H'
_symmetry_cell_setting trigonal
_symmetry_space_group_name_Hall 'R 3'
_symmetry_space_group_name_H-M 'R 3 :H'
_atom_sites_solution_hydrogens geom
_atom_sites_solution_primary direct
_atom_sites_solution_secondary difmap
_cell_angle_alpha 90.00
_cell_angle_beta 90.00
_cell_angle_gamma 120.00
_cell_formula_units_Z 3
_cell_length_a 19.4393(5)
_cell_length_b 19.4393(5)
_cell_length_c 28.547(2)
_cell_measurement_reflns_used 4207
_cell_measurement_temperature 115(2)
_cell_measurement_theta_max 29.4655
_cell_measurement_theta_min 4.1849
_cell_volume 9342.3(7)
_computing_structure_refinement 'SHELXL-97 (Sheldrick, 1997)'
_computing_structure_solution 'SHELXS-97 (Sheldrick, 1990)'
_diffrn_ambient_temperature 115(2)
_diffrn_detector_area_resol_mean 8.1188
_diffrn_measured_fraction_theta_full 0.996
_diffrn_measured_fraction_theta_max 0.893
_diffrn_measurement_device_type 'Xcalibur, Onyx'
_diffrn_measurement_method '\w scans'
_diffrn_radiation_monochromator graphite
_diffrn_radiation_source 'Enhance (Mo) X-ray Source'
_diffrn_radiation_type MoK\a
_diffrn_radiation_wavelength 0.71073
_diffrn_reflns_av_R_equivalents 0.0500
_diffrn_reflns_av_sigmaI/netI 0.0782
_diffrn_reflns_limit_h_max 21
_diffrn_reflns_limit_h_min -24
_diffrn_reflns_limit_k_max 26
_diffrn_reflns_limit_k_min -25
_diffrn_reflns_limit_l_max 35
_diffrn_reflns_limit_l_min -36
_diffrn_reflns_number 24699
_diffrn_reflns_theta_full 25.00
_diffrn_reflns_theta_max 29.53
_diffrn_reflns_theta_min 4.19
_exptl_absorpt_coefficient_mu 0.099
_exptl_absorpt_correction_type none
_exptl_crystal_colour yellow
_exptl_crystal_density_diffrn 1.471
_exptl_crystal_density_method 'not measured'
_exptl_crystal_description trapezoid
_exptl_crystal_F_000 4266
_exptl_crystal_preparation
;
irradiated for 48 h with a bluie LED tempered 
for 72 h at 60 deg. C and 120 deg. C for 12 h, followed by an 
irradiation for 10 h and tempering at
140 deg. C for 4 h and an irradiation for 4h, 
finally depolymerized at 180 deg C for three days 
;
_exptl_crystal_recrystallization_method 'crystallized from o-cyanopyridine'
_exptl_crystal_size_max 0.235
_exptl_crystal_size_mid 0.2
_exptl_crystal_size_min 0.15
_refine_diff_density_max 0.638
_refine_diff_density_min -0.357
_refine_diff_density_rms 0.076
_refine_ls_abs_structure_details 'Flack H D (1983), Acta Cryst. A39, 876-881'
_refine_ls_abs_structure_Flack -1(3)
_refine_ls_extinction_method none
_refine_ls_goodness_of_fit_ref 1.107
_refine_ls_hydrogen_treatment mixed
_refine_ls_matrix_type full
_refine_ls_number_parameters 500
_refine_ls_number_reflns 9295
_refine_ls_number_restraints 219
_refine_ls_restrained_S_all 1.103
_refine_ls_R_factor_all 0.2333
_refine_ls_R_factor_gt 0.1195
_refine_ls_shift/su_max 0.002
_refine_ls_shift/su_mean 0.000
_refine_ls_structure_factor_coef Fsqd
_refine_ls_weighting_details 'calc w=1/[\s^2^(Fo^2^)+(0.2000P)^2^+0.0000P] where P=(Fo^2^+2Fc^2^)/3'
_refine_ls_weighting_scheme calc
_refine_ls_wR_factor_gt 0.3079
_refine_ls_wR_factor_ref 0.3914
_reflns_number_gt 3908
_reflns_number_total 9295
_reflns_threshold_expression >2sigma(I)
_cod_data_source_file nchem.2007-s6.cif
_cod_data_source_block 5
_cod_original_cell_volume 9342.1(8)
_cod_original_sg_symbol_H-M 'R 3'
_cod_database_code 1551377

loop_
_symmetry_equiv_pos_as_xyz
'x, y, z'
'-y, x-y, z'
'-x+y, -x, z'
'x+2/3, y+1/3, z+1/3'
'-y+2/3, x-y+1/3, z+1/3'
'-x+y+2/3, -x+1/3, z+1/3'
'x+1/3, y+2/3, z+2/3'
'-y+1/3, x-y+2/3, z+2/3'
'-x+y+1/3, -x+2/3, z+2/3'

loop_
_atom_site_label
_atom_site_type_symbol
_atom_site_fract_x
_atom_site_fract_y
_atom_site_fract_z
_atom_site_U_iso_or_equiv
_atom_site_adp_type
_atom_site_occupancy
_atom_site_symmetry_multiplicity
_atom_site_calc_flag
_atom_site_refinement_flags
_atom_site_disorder_assembly
_atom_site_disorder_group
N1 N 0.9186(6) 0.9470(5) 0.2198(4) 0.0536(6) Uiso 0.595(5) 1 d PD . 1
O1 O 0.9468(4) 0.8439(4) 0.2188(3) 0.0536(6) Uiso 0.595(5) 1 d PD . 1
C15 C 0.9700(6) 0.9211(5) 0.2200(5) 0.0536(6) Uiso 0.595(5) 1 d PD . 1
N2 N 0.9213(5) 0.9418(5) 0.0474(4) 0.0536(6) Uiso 0.595(5) 1 d PD . 1
O2 O 0.9643(4) 0.8524(4) 0.0467(3) 0.0536(6) Uiso 0.595(5) 1 d PD . 1
C16 C 0.9816(5) 0.9272(6) 0.0473(4) 0.0536(6) Uiso 0.595(5) 1 d PD . 1
C1 C 0.8638(6) 0.7898(6) 0.2158(4) 0.0536(6) Uiso 0.595(5) 1 d PD . 1
C2 C 0.8191(5) 0.7570(6) 0.2550(4) 0.0536(6) Uiso 0.595(5) 1 d PD . 1
H2 H 0.8428 0.7728 0.2851 0.064 Uiso 0.595(5) 1 calc PR . 1
C3 C 0.7360(5) 0.6985(6) 0.2509(4) 0.0536(6) Uiso 0.595(5) 1 d PD . 1
H3 H 0.7032 0.6807 0.2780 0.064 Uiso 0.595(5) 1 calc PR . 1
C4 C 0.7067(5) 0.6706(6) 0.2105(4) 0.0536(6) Uiso 0.595(5) 1 d PD . 1
H4 H 0.6531 0.6288 0.2089 0.064 Uiso 0.595(5) 1 calc PR . 1
C5 C 0.7497(5) 0.6985(5) 0.1681(4) 0.0536(6) Uiso 0.595(5) 1 d PD . 1
C6 C 0.7177(5) 0.6708(5) 0.1243(4) 0.0536(6) Uiso 0.595(5) 1 d PD . 1
H6 H 0.6634 0.6308 0.1220 0.064 Uiso 0.595(5) 1 calc PR . 1
C7 C 0.7620(5) 0.6993(5) 0.0834(4) 0.0536(6) Uiso 0.595(5) 1 d PD . 1
C8 C 0.7300(5) 0.6689(6) 0.0387(4) 0.0536(6) Uiso 0.595(5) 1 d PD . 1
H8 H 0.6761 0.6282 0.0358 0.064 Uiso 0.595(5) 1 calc PR . 1
C9 C 0.7784(5) 0.6991(5) -0.0024(4) 0.0536(6) Uiso 0.595(5) 1 d PD . 1
H9 H 0.7574 0.6755 -0.0320 0.064 Uiso 0.595(5) 1 calc PR . 1
C10 C 0.8559(5) 0.7625(6) 0.0005(4) 0.0536(6) Uiso 0.595(5) 1 d PD . 1
H10 H 0.8871 0.7848 -0.0269 0.064 Uiso 0.595(5) 1 calc PR . 1
C11 C 0.8854(5) 0.7915(5) 0.0437(4) 0.0536(6) Uiso 0.595(5) 1 d PD . 1
C12 C 0.8421(5) 0.7632(6) 0.0864(4) 0.0536(6) Uiso 0.595(5) 1 d PD . 1
C13 C 0.8758(5) 0.7921(5) 0.1294(4) 0.0536(6) Uiso 0.595(5) 1 d PD . 1
H13 H 0.9296 0.8336 0.1310 0.064 Uiso 0.595(5) 1 calc PR . 1
C14 C 0.8323(5) 0.7616(6) 0.1716(4) 0.0536(6) Uiso 0.595(5) 1 d PD . 1
N1C N 0.9202(8) 0.9542(8) 0.2354(5) 0.0551(9) Uiso 0.405(5) 1 d PD . 2
O1C O 0.9483(5) 0.8531(5) 0.2379(4) 0.0551(9) Uiso 0.405(5) 1 d PD . 2
C15C C 0.9733(8) 0.9334(8) 0.2356(6) 0.0551(9) Uiso 0.405(5) 1 d PD . 2
N2C N 0.9197(8) 0.9404(8) 0.0661(5) 0.0551(9) Uiso 0.405(5) 1 d PD . 2
O2C O 0.9622(5) 0.8503(5) 0.0696(4) 0.0551(9) Uiso 0.405(5) 1 d PD . 2
C16C C 0.9785(7) 0.9257(8) 0.0649(6) 0.0551(9) Uiso 0.405(5) 1 d PD . 2
C1C C 0.8649(8) 0.7988(8) 0.2338(4) 0.0551(9) Uiso 0.405(5) 1 d PD . 2
C2C C 0.8209(6) 0.7872(7) 0.2730(4) 0.0551(9) Uiso 0.405(5) 1 d PD . 2
H2C H 0.8420 0.8208 0.2996 0.066 Uiso 0.405(5) 1 calc PR . 2
C3C C 0.7423(6) 0.7228(7) 0.2724(4) 0.0551(9) Uiso 0.405(5) 1 d PD . 2
H3C H 0.7103 0.7094 0.2997 0.066 Uiso 0.405(5) 1 calc PR . 2
C4C C 0.7115(8) 0.6783(8) 0.2310(4) 0.0551(9) Uiso 0.405(5) 1 d PD . 2
H4C H 0.6572 0.6378 0.2296 0.066 Uiso 0.405(5) 1 calc PR . 2
C5C C 0.7608(6) 0.6937(7) 0.1918(4) 0.0551(9) Uiso 0.405(5) 1 d PD . 2
C14C C 0.8398(6) 0.7574(7) 0.1929(4) 0.0551(9) Uiso 0.405(5) 1 d PD . 2
C6C C 0.7373(7) 0.6350(6) 0.1527(5) 0.0551(9) Uiso 0.405(5) 1 d PD . 2
H6C H 0.6780 0.6037 0.1512 0.066 Uiso 0.405(5) 1 calc PR . 2
C7C C 0.7696(5) 0.6852(7) 0.1054(4) 0.0551(9) Uiso 0.405(5) 1 d PD . 2
C8C C 0.7281(6) 0.6653(7) 0.0621(4) 0.0551(9) Uiso 0.405(5) 1 d PD . 2
H8C H 0.6741 0.6242 0.0604 0.066 Uiso 0.405(5) 1 calc PR . 2
C9C C 0.7665(7) 0.7056(7) 0.0236(4) 0.0551(9) Uiso 0.405(5) 1 d PD . 2
H9C H 0.7403 0.6905 -0.0059 0.066 Uiso 0.405(5) 1 calc PR . 2
C10C C 0.8414(6) 0.7670(7) 0.0257(5) 0.0551(9) Uiso 0.405(5) 1 d PD . 2
H10C H 0.8661 0.7961 -0.0019 0.066 Uiso 0.405(5) 1 calc PR . 2
C11C C 0.8819(7) 0.7879(7) 0.0663(4) 0.0551(9) Uiso 0.405(5) 1 d PD . 2
C12C C 0.8500(6) 0.7476(7) 0.1060(4) 0.0551(9) Uiso 0.405(5) 1 d PD . 2
C13C C 0.8947(6) 0.7612(7) 0.1540(5) 0.0551(9) Uiso 0.405(5) 1 d PD . 2
H13C H 0.9416 0.8162 0.1537 0.066 Uiso 0.405(5) 1 calc PR . 2
N1A N 0.7462(6) 0.3919(6) 0.2612(4) 0.0536(6) Uiso 0.595(5) 1 d PD . 1
O1A O 0.6996(4) 0.4804(4) 0.2621(3) 0.0536(6) Uiso 0.595(5) 1 d PD . 1
C15A C 0.6865(6) 0.4059(6) 0.2601(5) 0.0536(6) Uiso 0.595(5) 1 d PD . 1
N2A N 0.6124(5) 0.3624(5) 0.0891(4) 0.0536(6) Uiso 0.595(5) 1 d PD . 1
O2A O 0.7164(4) 0.4863(4) 0.0899(3) 0.0536(6) Uiso 0.595(5) 1 d PD . 1
C16A C 0.6921(6) 0.4100(6) 0.0887(5) 0.0536(6) Uiso 0.595(5) 1 d PD . 1
C1A C 0.7804(6) 0.5412(6) 0.2632(4) 0.0536(6) Uiso 0.595(5) 1 d PD . 1
C2A C 0.8141(5) 0.5721(6) 0.3058(4) 0.0536(6) Uiso 0.595(5) 1 d PD . 1
H2A H 0.7848 0.5508 0.3338 0.064 Uiso 0.595(5) 1 calc PR . 1
C3A C 0.8938(5) 0.6365(6) 0.3073(4) 0.0536(6) Uiso 0.595(5) 1 d PD . 1
H3A H 0.9184 0.6578 0.3366 0.064 Uiso 0.595(5) 1 calc PR . 1
C4A C 0.9322(6) 0.6658(6) 0.2693(4) 0.0536(6) Uiso 0.595(5) 1 d PD . 1
H4A H 0.9846 0.7097 0.2717 0.064 Uiso 0.595(5) 1 calc PR . 1
C5A C 0.9025(5) 0.6376(6) 0.2238(4) 0.0536(6) Uiso 0.595(5) 1 d PD . 1
C6A C 0.9437(5) 0.6672(5) 0.1822(4) 0.0536(6) Uiso 0.595(5) 1 d PD . 1
H6A H 0.9968 0.7102 0.1834 0.064 Uiso 0.595(5) 1 calc PR . 1
C7A C 0.9101(5) 0.6364(6) 0.1388(4) 0.0536(6) Uiso 0.595(5) 1 d PD . 1
C8A C 0.9542(5) 0.6646(6) 0.0967(4) 0.0536(6) Uiso 0.595(5) 1 d PD . 1
H8A H 1.0086 0.7047 0.0977 0.064 Uiso 0.595(5) 1 calc PR . 1
C9A C 0.9161(5) 0.6323(6) 0.0524(4) 0.0536(6) Uiso 0.595(5) 1 d PD . 1
H9A H 0.9457 0.6517 0.0243 0.064 Uiso 0.595(5) 1 calc PR . 1
C10A C 0.8365(5) 0.5730(6) 0.0501(4) 0.0536(6) Uiso 0.595(5) 1 d PD . 1
H10A H 0.8104 0.5542 0.0209 0.064 Uiso 0.595(5) 1 calc PR . 1
C11A C 0.7975(5) 0.5429(6) 0.0911(4) 0.0536(6) Uiso 0.595(5) 1 d PD . 1
C12A C 0.8296(5) 0.5750(6) 0.1362(4) 0.0536(6) Uiso 0.595(5) 1 d PD . 1
C13A C 0.7874(5) 0.5420(5) 0.1764(4) 0.0536(6) Uiso 0.595(5) 1 d PD . 1
H13A H 0.7350 0.4981 0.1741 0.064 Uiso 0.595(5) 1 calc PR . 1
C14A C 0.8200(5) 0.5717(6) 0.2214(4) 0.0536(6) Uiso 0.595(5) 1 d PD . 1
N1D N 0.7445(8) 0.3924(8) 0.2456(5) 0.0551(9) Uiso 0.405(5) 1 d PD . 2
O1D O 0.7032(5) 0.4841(5) 0.2432(4) 0.0551(9) Uiso 0.405(5) 1 d PD . 2
C15D C 0.6862(8) 0.4060(8) 0.2442(6) 0.0551(9) Uiso 0.405(5) 1 d PD . 2
N2D N 0.6157(8) 0.3572(7) 0.0753(5) 0.0551(9) Uiso 0.405(5) 1 d PD . 2
O2D O 0.7188(5) 0.4840(6) 0.0725(4) 0.0551(9) Uiso 0.405(5) 1 d PD . 2
C16D C 0.6929(7) 0.4060(9) 0.0759(6) 0.0551(9) Uiso 0.405(5) 1 d PD . 2
C1D C 0.7850(8) 0.5450(8) 0.2440(4) 0.0551(9) Uiso 0.405(5) 1 d PD . 2
C2D C 0.8215(7) 0.5621(8) 0.2864(4) 0.0551(9) Uiso 0.405(5) 1 d PD . 2
H2D H 0.7957 0.5314 0.3134 0.066 Uiso 0.405(5) 1 calc PR . 2
C3D C 0.8995(7) 0.6276(8) 0.2886(5) 0.0551(9) Uiso 0.405(5) 1 d PD . 2
H3D H 0.9264 0.6436 0.3177 0.066 Uiso 0.405(5) 1 calc PR . 2
C4D C 0.9372(8) 0.6689(8) 0.2474(4) 0.0551(9) Uiso 0.405(5) 1 d PD . 2
H4D H 0.9907 0.7112 0.2484 0.066 Uiso 0.405(5) 1 calc PR . 2
C5D C 0.8957(6) 0.6476(7) 0.2047(4) 0.0551(9) Uiso 0.405(5) 1 d PD . 2
C14D C 0.8169(6) 0.5835(7) 0.2031(4) 0.0551(9) Uiso 0.405(5) 1 d PD . 2
C6D C 0.9280(7) 0.6996(6) 0.1624(5) 0.0551(9) Uiso 0.405(5) 1 d PD . 2
H6D H 0.9872 0.7312 0.1653 0.066 Uiso 0.405(5) 1 calc PR . 2
C7D C 0.9061(5) 0.6422(7) 0.1182(5) 0.0551(9) Uiso 0.405(5) 1 d PD . 2
C8D C 0.9553(7) 0.6570(7) 0.0782(5) 0.0551(9) Uiso 0.405(5) 1 d PD . 2
H8D H 1.0048 0.7048 0.0755 0.066 Uiso 0.405(5) 1 calc PR . 2
C9D C 0.9299(6) 0.6017(7) 0.0444(4) 0.0551(9) Uiso 0.405(5) 1 d PD . 2
H9D H 0.9666 0.6028 0.0221 0.066 Uiso 0.405(5) 1 calc PR . 2
C10D C 0.8529(5) 0.5448(8) 0.0418(5) 0.0551(9) Uiso 0.405(5) 1 d PD . 2
H10D H 0.8349 0.5086 0.0163 0.066 Uiso 0.405(5) 1 calc PR . 2
C11D C 0.8013(7) 0.5388(8) 0.0752(4) 0.0551(9) Uiso 0.405(5) 1 d PD . 2
C12D C 0.8265(7) 0.5784(7) 0.1158(4) 0.0551(9) Uiso 0.405(5) 1 d PD . 2
C13D C 0.7712(6) 0.5716(7) 0.1580(5) 0.0551(9) Uiso 0.405(5) 1 d PD . 2
H13D H 0.7245 0.5165 0.1582 0.066 Uiso 0.405(5) 1 calc PR . 2
N2B N 0.4043(4) 0.7358(4) 0.2926(3) 0.0815(17) Uani 1 1 d . A 1
O2B O 0.4619(3) 0.6570(3) 0.2936(3) 0.0940(16) Uani 1 1 d . B 1
C16B C 0.3973(5) 0.6652(5) 0.2925(4) 0.088(2) Uani 1 1 d . . 1
N1B N 0.3237(3) 0.5923(4) 0.1235(4) 0.0804(17) Uani 1 1 d . . 1
O1B O 0.4542(3) 0.6436(3) 0.1215(3) 0.1019(18) Uani 1 1 d . B 1
C15B C 0.3949(4) 0.6589(5) 0.1220(4) 0.082(2) Uani 1 1 d . B 1
C13B C 0.5356(4) 0.7186(4) 0.2056(4) 0.081(2) Uani 1 1 d . B 1
H13B H 0.4822 0.6760 0.2065 0.097 Uiso 1 1 calc R B 1
C14B C 0.5728(5) 0.7446(4) 0.1638(4) 0.082(2) Uani 1 1 d . B 1
C1B C 0.5340(5) 0.7104(6) 0.1208(5) 0.098(3) Uani 1 1 d . B 1
C2B C 0.5742(6) 0.7332(6) 0.0789(5) 0.116(3) Uani 1 1 d . B 1
H2B H 0.5489 0.7060 0.0508 0.139 Uiso 1 1 calc R B 1
C3B C 0.6535(7) 0.7975(8) 0.0777(6) 0.123(4) Uani 1 1 d . B 1
H3B H 0.6795 0.8161 0.0484 0.148 Uiso 1 1 calc R B 1
C4B C 0.6920(7) 0.8322(6) 0.1171(6) 0.111(3) Uani 1 1 d . B 1
H4B H 0.7462 0.8727 0.1159 0.133 Uiso 1 1 calc R B 1
C5B C 0.6530(5) 0.8095(5) 0.1603(5) 0.099(3) Uani 1 1 d . B 1
C6B C 0.6909(5) 0.8437(5) 0.2024(6) 0.100(3) Uani 1 1 d . B 1
H6B H 0.7448 0.8851 0.2016 0.120 Uiso 1 1 calc R B 1
C7B C 0.6532(5) 0.8198(5) 0.2454(5) 0.098(3) Uani 1 1 d . B 1
C8B C 0.6895(6) 0.8511(6) 0.2909(7) 0.126(4) Uani 1 1 d . B 1
H8B H 0.7432 0.8928 0.2915 0.151 Uiso 1 1 calc R B 1
C9B C 0.6507(7) 0.8241(8) 0.3330(6) 0.129(4) Uani 1 1 d . B 1
H9B H 0.6756 0.8483 0.3618 0.155 Uiso 1 1 calc R B 1
C10B C 0.5762(8) 0.7620(7) 0.3317(5) 0.126(4) Uani 1 1 d . B 1
H10B H 0.5494 0.7414 0.3606 0.151 Uiso 1 1 calc R B 1
C11B C 0.5379(6) 0.7279(5) 0.2920(5) 0.105(3) Uani 1 1 d . B 1
C12B C 0.5741(5) 0.7531(5) 0.2460(5) 0.092(3) Uani 1 1 d . B 1
N3B N 0.5318(8) 0.8806(8) 0.0619(6) 0.116(3) Uiso 0.320(6) 1 d PD C 1
C24B C 0.5296(10) 0.9068(10) 0.0938(6) 0.116(3) Uiso 0.320(6) 1 d PD C 1
C25B C 0.5275(10) 0.9466(9) 0.1318(5) 0.116(3) Uiso 0.320(6) 1 d PD C 1
N26B N 0.5277(10) 0.9213(8) 0.1760(5) 0.116(3) Uiso 0.320(6) 1 d PD C 1
C27B C 0.5267(11) 0.9644(10) 0.2138(5) 0.116(3) Uiso 0.320(6) 1 d PD C 1
H27B H 0.5208 0.9452 0.2450 0.139 Uiso 0.320(6) 1 calc PR C 1
C28B C 0.5347(13) 1.0352(9) 0.2037(5) 0.116(3) Uiso 0.320(6) 1 d PD C 1
H28B H 0.5368 1.0670 0.2295 0.139 Uiso 0.320(6) 1 calc PR C 1
C29B C 0.5401(10) 1.0658(9) 0.1612(5) 0.116(3) Uiso 0.320(6) 1 d PD C 1
H29B H 0.5508 1.1188 0.1570 0.139 Uiso 0.320(6) 1 calc PR C 1
C30B C 0.5294(9) 1.0174(8) 0.1244(5) 0.116(3) Uiso 0.320(6) 1 d PD C 1
H30B H 0.5231 1.0322 0.0937 0.139 Uiso 0.320(6) 1 calc PR C 1
N3C N 0.5318(8) 0.8806(8) 0.0619(6) 0.116(3) Uiso 0.320(6) 1 d PD C 2
C24C C 0.5296(10) 0.9068(10) 0.0938(6) 0.116(3) Uiso 0.320(6) 1 d PD C 2
C25C C 0.5275(10) 0.9466(9) 0.1318(5) 0.116(3) Uiso 0.320(6) 1 d PD C 2
C26C C 0.5277(10) 0.9213(8) 0.1760(5) 0.116(3) Uiso 0.320(6) 1 d PD C 2
H26C H 0.5284 0.8733 0.1809 0.139 Uiso 0.320(6) 1 calc PR C 2
C27C C 0.5267(11) 0.9644(10) 0.2138(5) 0.116(3) Uiso 0.320(6) 1 d PD C 2
H27C H 0.5208 0.9452 0.2450 0.139 Uiso 0.320(6) 1 calc PR C 2
C28C C 0.5347(13) 1.0352(9) 0.2037(5) 0.116(3) Uiso 0.320(6) 1 d PD C 2
H28C H 0.5368 1.0670 0.2295 0.139 Uiso 0.320(6) 1 calc PR C 2
C29C C 0.5401(10) 1.0658(9) 0.1612(5) 0.116(3) Uiso 0.320(6) 1 d PD C 2
H29C H 0.5508 1.1188 0.1570 0.139 Uiso 0.320(6) 1 calc PR C 2
N30C N 0.5294(9) 1.0174(8) 0.1244(5) 0.116(3) Uiso 0.320(6) 1 d PD C 2
N3D N 0.482(2) 0.979(2) 0.0849(7) 0.171(8) Uiso 0.180(6) 1 d PD C 3
C24D C 0.4897(18) 0.976(2) 0.1213(7) 0.171(8) Uiso 0.180(6) 1 d PD C 3
C25D C 0.512(2) 0.9773(17) 0.1660(7) 0.171(8) Uiso 0.180(6) 1 d PD C 3
N26D N 0.508(3) 0.9130(17) 0.1872(9) 0.171(8) Uiso 0.180(6) 1 d PD C 3
C27D C 0.518(2) 0.9127(19) 0.2348(10) 0.171(8) Uiso 0.180(6) 1 d PD C 3
H27D H 0.5218 0.8713 0.2503 0.206 Uiso 0.180(6) 1 calc PR C 3
C28D C 0.523(2) 0.975(2) 0.2576(7) 0.171(8) Uiso 0.180(6) 1 d PD C 3
H28D H 0.5169 0.9703 0.2907 0.206 Uiso 0.180(6) 1 calc PR C 3
C29D C 0.534(3) 1.0425(19) 0.2388(9) 0.171(8) Uiso 0.180(6) 1 d PD C 3
H29D H 0.5426 1.0864 0.2576 0.206 Uiso 0.180(6) 1 calc PR C 3
C30D C 0.534(3) 1.0453(16) 0.1913(8) 0.171(8) Uiso 0.180(6) 1 d PD C 3
H30D H 0.5483 1.0939 0.1756 0.206 Uiso 0.180(6) 1 calc PR C 3
N3E N 0.482(2) 0.979(2) 0.0849(7) 0.171(8) Uiso 0.180(6) 1 d P C 4
C24E C 0.4897(18) 0.976(2) 0.1213(7) 0.171(8) Uiso 0.180(6) 1 d P C 4
C25E C 0.512(2) 0.9773(17) 0.1660(7) 0.171(8) Uiso 0.180(6) 1 d P C 4
C26E C 0.508(3) 0.9130(17) 0.1872(9) 0.171(8) Uiso 0.180(6) 1 d P C 4
H26E H 0.4987 0.8682 0.1690 0.206 Uiso 0.180(6) 1 calc PR C 4
C27E C 0.518(2) 0.9127(19) 0.2348(10) 0.171(8) Uiso 0.180(6) 1 d P C 4
H27E H 0.5218 0.8713 0.2503 0.206 Uiso 0.180(6) 1 calc PR C 4
C28E C 0.523(2) 0.975(2) 0.2576(7) 0.171(8) Uiso 0.180(6) 1 d P C 4
H28E H 0.5169 0.9703 0.2907 0.206 Uiso 0.180(6) 1 calc PR C 4
C29E C 0.534(3) 1.0425(19) 0.2388(9) 0.171(8) Uiso 0.180(6) 1 d P C 4
H29E H 0.5426 1.0864 0.2576 0.206 Uiso 0.180(6) 1 calc PR C 4
N30E N 0.534(3) 1.0453(16) 0.1913(8) 0.171(8) Uiso 0.180(6) 1 d P C 4
N3 N 0.532(3) 0.866(3) 0.0304(18) 0.193(7) Uiso 0.17 1 d PD C -1
C24 C 0.479(3) 0.818(3) 0.0166(18) 0.193(7) Uiso 0.17 1 d PD C -1
C25 C 0.408(3) 0.756(3) 0.008(2) 0.193(7) Uiso 0.17 1 d PD C -1
N26 N 0.399(4) 0.683(3) 0.000(2) 0.193(7) Uiso 0.17 1 d PD C -1
C27 C 0.327(4) 0.616(3) 0.009(3) 0.193(7) Uiso 0.17 1 d PD C -1
H27 H 0.3219 0.5649 0.0132 0.231 Uiso 0.17 1 calc PR C -1
C28 C 0.265(3) 0.629(2) 0.011(3) 0.193(7) Uiso 0.17 1 d PD C -1
H28 H 0.2148 0.5841 0.0175 0.231 Uiso 0.17 1 calc PR C -1
C29 C 0.267(3) 0.698(3) 0.005(2) 0.193(7) Uiso 0.17 1 d PD C -1
H29 H 0.2225 0.7015 -0.0047 0.231 Uiso 0.17 1 calc PR C -1
C30 C 0.341(3) 0.763(2) 0.014(2) 0.193(7) Uiso 0.17 1 d PD C -1
H30 H 0.3455 0.8114 0.0240 0.231 Uiso 0.17 1 calc PR C -1
N3A N 0.532(3) 0.866(3) 0.0304(18) 0.193(7) Uiso 0.17 1 d P C -2
C24A C 0.479(3) 0.818(3) 0.0166(18) 0.193(7) Uiso 0.17 1 d P C -2
C25A C 0.408(3) 0.756(3) 0.008(2) 0.193(7) Uiso 0.17 1 d P C -2
C26A C 0.399(4) 0.683(3) 0.000(2) 0.193(7) Uiso 0.17 1 d P C -2
H26A H 0.4431 0.6787 -0.0103 0.231 Uiso 0.17 1 calc PR C -2
C27A C 0.327(4) 0.616(3) 0.009(3) 0.193(7) Uiso 0.17 1 d P C -2
H27A H 0.3219 0.5649 0.0132 0.231 Uiso 0.17 1 calc PR C -2
C28A C 0.265(3) 0.629(2) 0.011(3) 0.193(7) Uiso 0.17 1 d P C -2
H28A H 0.2148 0.5841 0.0175 0.231 Uiso 0.17 1 calc PR C -2
C29A C 0.267(3) 0.698(3) 0.005(2) 0.193(7) Uiso 0.17 1 d P C -2
H29A H 0.2225 0.7015 -0.0047 0.231 Uiso 0.17 1 calc PR C -2
N30A N 0.341(3) 0.763(2) 0.014(2) 0.193(7) Uiso 0.17 1 d P C -2

loop_
_atom_site_aniso_label
_atom_site_aniso_U_11
_atom_site_aniso_U_22
_atom_site_aniso_U_33
_atom_site_aniso_U_23
_atom_site_aniso_U_13
_atom_site_aniso_U_12
N2B 0.073(4) 0.070(4) 0.103(5) -0.006(3) -0.009(3) 0.037(3)
O2B 0.071(3) 0.078(4) 0.133(4) 0.016(3) 0.003(3) 0.036(3)
C16B 0.059(5) 0.081(6) 0.121(7) 0.004(4) -0.004(4) 0.031(5)
N1B 0.056(4) 0.069(4) 0.116(5) -0.007(3) 0.004(3) 0.030(3)
O1B 0.068(4) 0.078(4) 0.160(6) 0.000(3) 0.005(3) 0.037(3)
C15B 0.060(5) 0.076(5) 0.120(7) 0.003(4) -0.002(4) 0.040(4)
C13B 0.049(4) 0.049(4) 0.145(7) 0.014(4) 0.002(5) 0.025(3)
C14B 0.056(4) 0.064(4) 0.130(7) 0.007(5) -0.001(5) 0.033(4)
C1B 0.073(5) 0.086(6) 0.150(8) 0.026(6) 0.025(6) 0.050(5)
C2B 0.077(6) 0.082(6) 0.198(11) 0.018(6) 0.030(6) 0.048(5)
C3B 0.097(8) 0.131(9) 0.172(11) 0.063(8) 0.056(7) 0.080(8)
C4B 0.096(7) 0.079(6) 0.189(11) 0.030(7) 0.026(8) 0.068(6)
C5B 0.056(5) 0.075(5) 0.184(10) 0.033(6) 0.025(6) 0.047(5)
C6B 0.048(4) 0.056(5) 0.203(11) 0.013(6) -0.007(6) 0.032(4)
C7B 0.051(4) 0.059(5) 0.181(10) 0.011(5) -0.002(6) 0.024(4)
C8B 0.069(6) 0.062(5) 0.227(14) -0.007(7) -0.044(9) 0.019(5)
C9B 0.080(8) 0.118(10) 0.184(14) 0.017(9) -0.015(7) 0.045(7)
C10B 0.118(9) 0.095(7) 0.160(11) 0.002(7) -0.026(8) 0.049(7)
C11B 0.077(6) 0.067(5) 0.173(10) 0.006(6) -0.006(6) 0.037(5)
C12B 0.050(4) 0.067(5) 0.160(9) 0.023(5) -0.002(5) 0.030(4)

loop_
_atom_type_symbol
_atom_type_description
_atom_type_scat_dispersion_real
_atom_type_scat_dispersion_imag
_atom_type_scat_source
C C 0.0033 0.0016 'International Tables Vol C Tables 4.2.6.8 and 6.1.1.4'
H H 0.0000 0.0000 'International Tables Vol C Tables 4.2.6.8 and 6.1.1.4'
N N 0.0061 0.0033 'International Tables Vol C Tables 4.2.6.8 and 6.1.1.4'
O O 0.0106 0.0060 'International Tables Vol C Tables 4.2.6.8 and 6.1.1.4'

loop_
_geom_angle_atom_site_label_1
_geom_angle_atom_site_label_2
_geom_angle_atom_site_label_3
_geom_angle
_geom_angle_site_symmetry_1
_geom_angle_site_symmetry_3
C15 N1 C15 116.3(10) . 3_675
C15 O1 C1 116.9(7) . .
N1 C15 O1 122.2(8) . .
N1 C15 N1 123.7(10) . 2_765
O1 C15 N1 114.1(9) . 2_765
C16 N2 C16 112.5(10) 3_675 .
C16 O2 C11 120.1(7) . .
O2 C16 N2 114.7(9) . 2_765
O2 C16 N2 117.9(8) . .
N2 C16 N2 127.5(10) 2_765 .
C2 C1 C14 120.6(9) . .
C2 C1 O1 121.1(8) . .
C14 C1 O1 117.4(7) . .
C1 C2 C3 120.1(8) . .
C4 C3 C2 119.5(8) . .
C3 C4 C5 123.8(9) . .
C6 C5 C4 124.1(8) . .
C6 C5 C14 118.7(7) . .
C4 C5 C14 117.1(7) . .
C5 C6 C7 122.5(7) . .
C6 C7 C8 122.5(8) . .
C6 C7 C12 119.1(7) . .
C8 C7 C12 118.4(7) . .
C7 C8 C9 120.5(8) . .
C10 C9 C8 120.8(8) . .
C11 C10 C9 117.8(8) . .
C10 C11 O2 117.8(7) . .
C10 C11 C12 124.8(8) . .
O2 C11 C12 117.4(7) . .
C13 C12 C11 122.5(8) . .
C13 C12 C7 119.9(7) . .
C11 C12 C7 117.5(7) . .
C12 C13 C14 121.6(7) . .
C1 C14 C13 123.5(8) . .
C1 C14 C5 118.4(7) . .
C13 C14 C5 118.1(7) . .
C15C N1C C15C 102.4(16) 3_675 .
C15C O1C C1C 117.3(9) . .
N1C C15C N1C 137.6(16) 2_765 .
N1C C15C O1C 104.3(13) 2_765 .
N1C C15C O1C 118.1(12) . .
N1C C15C C15C 99.9(9) 2_765 3_675
N1C C15C C15C 37.6(10) . 3_675
O1C C15C C15C 155.6(13) . 3_675
N1C C15C C15C 39.9(9) 2_765 2_765
N1C C15C C15C 97.6(10) . 2_765
O1C C15C C15C 144.2(13) . 2_765
C15C C15C C15C 60.001(4) 3_675 2_765
C16C N2C C16C 111.4(15) . 3_675
C16C O2C C11C 118.9(7) . .
N2C C16C O2C 118.7(10) . .
N2C C16C N2C 128.4(15) . 2_765
O2C C16C N2C 112.1(12) . 2_765
C2C C1C C14C 126.8(12) . .
C2C C1C O1C 116.2(8) . .
C14C C1C O1C 116.5(8) . .
C1C C2C C3C 116.7(9) . .
C4C C3C C2C 119.7(8) . .
C5C C4C C3C 120.1(12) . .
C4C C5C C14C 119.7(8) . .
C4C C5C C6C 121.1(10) . .
C14C C5C C6C 118.1(9) . .
C1C C14C C5C 116.7(9) . .
C1C C14C C13C 124.3(10) . .
C5C C14C C13C 117.2(9) . .
C5C C6C C7C 106.7(7) . .
C5C C6C C13D 114.4(9) . .
C7C C6C C13D 110.4(9) . .
C8C C7C C12C 118.4(11) . .
C8C C7C C6C 125.0(8) . .
C12C C7C C6C 116.0(8) . .
C9C C8C C7C 118.7(9) . .
C8C C9C C10C 121.4(9) . .
C11C C10C C9C 121.2(11) . .
C12C C11C C10C 121.4(9) . .
C12C C11C O2C 115.6(9) . .
C10C C11C O2C 122.8(9) . .
C11C C12C C7C 118.6(9) . .
C11C C12C C13C 125.7(9) . .
C7C C12C C13C 115.7(9) . .
C14C C13C C12C 108.3(7) . .
C14C C13C C6D 112.5(10) . .
C12C C13C C6D 113.1(9) . .
C15A N1A C15A 110.6(11) . 3_665
C15A O1A C1A 115.7(7) . .
N1A C15A N1A 129.3(11) . 2_655
N1A C15A O1A 120.7(9) . .
N1A C15A O1A 109.7(9) 2_655 .
C16A N2A C16A 112.1(11) . 2_655
C16A O2A C11A 121.2(7) . .
O2A C16A N2A 114.6(8) . .
O2A C16A N2A 117.5(9) . 3_665
N2A C16A N2A 127.8(11) . 3_665
C2A C1A C14A 122.4(9) . .
C2A C1A O1A 118.2(7) . .
C14A C1A O1A 119.1(7) . .
C1A C2A C3A 118.9(8) . .
C4A C3A C2A 120.1(8) . .
C3A C4A C5A 124.9(9) . .
C6A C5A C4A 125.9(8) . .
C6A C5A C14A 118.3(7) . .
C4A C5A C14A 115.8(7) . .
C5A C6A C7A 122.4(7) . .
C6A C7A C12A 119.6(7) . .
C6A C7A C8A 121.7(7) . .
C12A C7A C8A 118.7(7) . .
C7A C8A C9A 119.7(8) . .
C10A C9A C8A 121.2(7) . .
C11A C10A C9A 117.7(8) . .
C10A C11A O2A 118.8(7) . .
C10A C11A C12A 124.1(8) . .
O2A C11A C12A 116.1(7) . .
C13A C12A C7A 120.0(7) . .
C13A C12A C11A 121.4(8) . .
C7A C12A C11A 118.2(7) . .
C12A C13A C14A 121.8(7) . .
C1A C14A C13A 124.5(8) . .
C1A C14A C5A 117.8(7) . .
C13A C14A C5A 117.7(7) . .
C15D N1D C15D 112.2(16) . 3_665
C15D O1D C1D 117.8(9) . .
N1D C15D N1D 127.6(16) . 2_655
N1D C15D O1D 118.3(12) . .
N1D C15D O1D 114.1(13) 2_655 .
C16D N2D C16D 116.2(17) 2_655 .
C16D O2D C11D 119.4(8) . .
N2D C16D N2D 123.8(17) 3_665 .
N2D C16D O2D 118.3(13) 3_665 .
N2D C16D O2D 117.6(11) . .
C14D C1D C2D 126.4(12) . .
C14D C1D O1D 117.1(8) . .
C2D C1D O1D 116.3(8) . .
C1D C2D C3D 116.9(9) . .
C4D C3D C2D 119.9(9) . .
C5D C4D C3D 119.9(12) . .
C4D C5D C14D 119.8(8) . .
C4D C5D C6D 121.0(10) . .
C14D C5D C6D 118.3(9) . .
C1D C14D C5D 117.0(9) . .
C1D C14D C13D 125.1(10) . .
C5D C14D C13D 117.2(9) . .
C5D C6D C7D 106.9(7) . .
C5D C6D C13C 115.2(10) . .
C7D C6D C13C 109.3(9) . .
C12D C7D C8D 117.8(11) . .
C12D C7D C6D 116.2(8) . .
C8D C7D C6D 125.2(8) . .
C9D C8D C7D 118.3(9) . .
C8D C9D C10D 120.7(9) . .
C11D C10D C9D 120.4(11) . .
C12D C11D C10D 121.4(9) . .
C12D C11D O2D 115.4(8) . .
C10D C11D O2D 122.8(9) . .
C11D C12D C7D 117.8(9) . .
C11D C12D C13D 125.2(9) . .
C7D C12D C13D 115.9(9) . .
C14D C13D C12D 108.3(7) . .
C14D C13D C6C 112.5(10) . .
C12D C13D C6C 111.9(9) . .
C16B N2B C16B 112.2(8) . 2_665
C16B O2B C11B 117.5(6) . .
N2B C16B N2B 127.8(8) . 3_565
N2B C16B O2B 120.8(7) . .
N2B C16B O2B 111.4(8) 3_565 .
C15B N1B C15B 113.8(7) 3_565 .
C15B O1B C1B 117.5(6) . .
N1B C15B O1B 121.7(7) 2_665 .
N1B C15B N1B 126.0(7) 2_665 .
O1B C15B N1B 112.1(7) . .
C14B C13B C12B 120.3(8) . .
C13B C14B C1B 121.7(8) . .
C13B C14B C5B 122.1(9) . .
C1B C14B C5B 116.2(9) . .
C2B C1B C14B 121.1(9) . .
C2B C1B O1B 119.0(10) . .
C14B C1B O1B 119.4(8) . .
C1B C2B C3B 119.8(12) . .
C4B C3B C2B 120.8(12) . .
C3B C4B C5B 120.4(12) . .
C6B C5B C4B 122.4(10) . .
C6B C5B C14B 116.2(10) . .
C4B C5B C14B 121.2(12) . .
C7B C6B C5B 122.7(8) . .
C6B C7B C12B 117.5(10) . .
C6B C7B C8B 125.8(10) . .
C12B C7B C8B 116.4(11) . .
C9B C8B C7B 124.1(9) . .
C10B C9B C8B 117.2(13) . .
C11B C10B C9B 123.5(13) . .
C10B C11B O2B 120.2(11) . .
C10B C11B C12B 122.9(10) . .
O2B C11B C12B 116.4(9) . .
C13B C12B C7B 121.0(10) . .
C13B C12B C11B 123.2(8) . .
C7B C12B C11B 115.8(10) . .
N3 N3B C24B 167(4) . .
N3 N3B C24 33(3) . .
C24B N3B C24 147(2) . .
N3B C24B C25B 174.0(17) . .
C24B C25B N26B 122.4(13) . .
C24B C25B C30B 117.3(11) . .
N26B C25B C30B 120.2(15) . .
C25B N26B C27B 120.5(13) . .
C28B C27B N26B 115.3(14) . .
C29B C28B C27B 127.0(16) . .
C28B C29B C30B 116.4(13) . .
C29B C30B C25B 119.6(13) . .
N3D C24D C25D 171(2) . .
C24D C25D N26D 122.4(13) . .
C24D C25D C30D 117.4(11) . .
N26D C25D C30D 120.1(16) . .
C25D N26D C27D 120.2(13) . .
C28D C27D N26D 115.0(14) . .
C29D C28D C27D 126.7(16) . .
C28D C29D C30D 116.2(13) . .
C29D C30D C25D 119.4(13) . .
N3B N3 C24 118(6) . .
N3 C24 C25 169(7) . .
N3 C24 N3B 29(3) . .
C25 C24 N3B 140(5) . .
C24 C25 N26 119(3) . .
C24 C25 C30 120(3) . .
N26 C25 C30 119(2) . .
C25 N26 C27 120(2) . .
C28 C27 N26 114(2) . .
C29 C28 C27 127(3) . .
C28 C29 C30 113(2) . .
C25 C30 C29 119(2) . .

loop_
_geom_bond_atom_site_label_1
_geom_bond_atom_site_label_2
_geom_bond_distance
_geom_bond_site_symmetry_2
N1 C15 1.323(11) .
N1 C15 1.409(12) 3_675
O1 C15 1.336(10) .
O1 C1 1.422(11) .
C15 N1 1.409(12) 2_765
N2 C16 1.318(12) 3_675
N2 C16 1.337(11) .
O2 C16 1.318(10) .
O2 C11 1.396(10) .
C16 N2 1.318(12) 2_765
C1 C2 1.364(12) .
C1 C14 1.391(12) .
C2 C3 1.442(11) .
C3 C4 1.280(11) .
C4 C5 1.415(11) .
C5 C6 1.381(11) .
C5 C14 1.457(11) .
C6 C7 1.389(11) .
C7 C8 1.414(11) .
C7 C12 1.429(11) .
C8 C9 1.432(11) .
C9 C10 1.392(11) .
C10 C11 1.357(12) .
C11 C12 1.426(12) .
C12 C13 1.374(11) .
C13 C14 1.419(12) .
N1C C15C 1.222(18) 3_675
N1C C15C 1.284(15) .
O1C C15C 1.385(15) .
O1C C1C 1.431(15) .
C15C N1C 1.222(18) 2_765
C15C C15C 1.95(2) 3_675
C15C C15C 1.95(2) 2_765
N2C C16C 1.312(14) .
N2C C16C 1.388(17) 3_675
O2C C16C 1.342(15) .
O2C C11C 1.423(12) .
C16C N2C 1.388(17) 2_765
C1C C2C 1.358(11) .
C1C C14C 1.360(11) .
C2C C3C 1.411(12) .
C3C C4C 1.407(10) .
C4C C5C 1.407(10) .
C5C C14C 1.410(12) .
C5C C6C 1.495(15) .
C14C C13C 1.516(15) .
C6C C7C 1.600(16) .
C6C C13D 1.669(17) .
C7C C8C 1.420(10) .
C7C C12C 1.421(10) .
C8C C9C 1.339(11) .
C9C C10C 1.346(10) .
C10C C11C 1.344(10) .
C11C C12C 1.340(11) .
C12C C13C 1.574(15) .
C13C C6D 1.639(17) .
N1A C15A 1.319(11) .
N1A C15A 1.341(13) 3_665
O1A C15A 1.341(10) .
O1A C1A 1.417(11) .
C15A N1A 1.341(13) 2_655
N2A C16A 1.349(11) .
N2A C16A 1.396(14) 2_655
O2A C16A 1.311(11) .
O2A C11A 1.402(10) .
C16A N2A 1.396(14) 3_665
C1A C2A 1.369(12) .
C1A C14A 1.381(12) .
C2A C3A 1.425(11) .
C3A C4A 1.279(11) .
C4A C5A 1.416(11) .
C5A C6A 1.386(11) .
C5A C14A 1.471(11) .
C6A C7A 1.387(11) .
C7A C12A 1.417(10) .
C7A C8A 1.418(11) .
C8A C9A 1.441(11) .
C9A C10A 1.394(11) .
C10A C11A 1.357(12) .
C11A C12A 1.430(12) .
C12A C13A 1.369(11) .
C13A C14A 1.422(12) .
N1D C15D 1.285(15) .
N1D C15D 1.355(19) 3_665
O1D C15D 1.383(15) .
O1D C1D 1.431(15) .
C15D N1D 1.355(19) 2_655
N2D C16D 1.213(19) 2_655
N2D C16D 1.315(14) .
O2D C16D 1.342(15) .
O2D C11D 1.415(12) .
C16D N2D 1.213(19) 3_665
C1D C14D 1.358(11) .
C1D C2D 1.359(11) .
C2D C3D 1.411(12) .
C3D C4D 1.406(10) .
C4D C5D 1.405(10) .
C5D C14D 1.411(12) .
C5D C6D 1.494(15) .
C14D C13D 1.513(15) .
C6D C7D 1.596(16) .
C7D C12D 1.422(10) .
C7D C8D 1.423(10) .
C8D C9D 1.340(11) .
C9D C10D 1.348(10) .
C10D C11D 1.346(10) .
C11D C12D 1.342(11) .
C12D C13D 1.575(15) .
N2B C16B 1.312(10) .
N2B C16B 1.316(10) 2_665
O2B C16B 1.341(9) .
O2B C11B 1.432(11) .
C16B N2B 1.316(10) 3_565
N1B C15B 1.304(9) 3_565
N1B C15B 1.343(9) .
O1B C15B 1.327(9) .
O1B C1B 1.441(10) .
C15B N1B 1.304(9) 2_665
C13B C14B 1.356(12) .
C13B C12B 1.357(12) .
C14B C1B 1.419(13) .
C14B C5B 1.437(12) .
C1B C2B 1.376(15) .
C2B C3B 1.419(15) .
C3B C4B 1.334(16) .
C4B C5B 1.397(15) .
C5B C6B 1.393(14) .
C6B C7B 1.386(15) .
C7B C12B 1.432(11) .
C7B C8B 1.457(17) .
C8B C9B 1.376(19) .
C9B C10B 1.345(17) .
C10B C11B 1.335(15) .
C11B C12B 1.455(14) .
N3B N3 0.94(4) .
N3B C24B 1.055(17) .
N3B C24 1.72(5) .
C24B C25B 1.34(2) .
C25B N26B 1.355(13) .
C25B C30B 1.374(14) .
N26B C27B 1.372(15) .
C27B C28B 1.337(14) .
C28B C29B 1.331(14) .
C29B C30B 1.357(15) .
N3D C24D 1.057(17) .
C24D C25D 1.34(2) .
C25D N26D 1.356(13) .
C25D C30D 1.375(14) .
N26D C27D 1.373(15) .
C27D C28D 1.339(14) .
C28D C29D 1.331(14) .
C29D C30D 1.358(15) .
N3 C24 1.06(2) .
C24 C25 1.33(3) .
C25 N26 1.36(2) .
C25 C30 1.37(2) .
N26 C27 1.38(2) .
C27 C28 1.35(2) .
C28 C29 1.33(2) .
C29 C30 1.38(2) .
